data_2228208
loop_
_publ_author_name
'Gueye, Ndongo'
'Diop, Libasse'
'Molloy, K. C. Kieran'
'Kociok-K\"ohn, Gabrielle'

_publ_section_title
;
 Bis(dicyclohexylammonium)
 \m-oxalato-\k^4^<i>O</i>^1^,<i>O</i>^2^:<i>O</i>^1'^,<i>O</i>^2'^-bis[aqua(oxalato-\k^2^<i>O</i>^1^,<i>O</i>^2^)diphenylstannate(IV)]
;
_journal_coeditor_code BH2310
_journal_issue 12
_journal_name_full 'Acta Crystallographica Section E'
_journal_page_first m1645
_journal_page_last m1646
_journal_paper_doi 10.1107/S1600536810046738
_journal_volume 66
_journal_year 2010
_chemical_formula_iupac '(C12 H24 N)2 [Sn2 (C6 H5)4 (C2 O4)3 (H2 O)2]'
_chemical_formula_moiety '2(C12 H24 N +), C30 H24 O14 Sn2 2-'
_chemical_formula_sum 'C54 H72 N2 O14 Sn2'
_chemical_formula_weight 1210.52
_chemical_name_systematic
;
Bis(dicyclohexylammonium)
\m-oxalato-\k^4^<i>O</i>^1^,<i>O</i>^2^:<i>O</i>^1'^,<i>O</i>^2'^-
bis[aqua(oxalato-\k^2^<i>O</i>^1^,<i>O</i>^2^)diphenylstannate(IV)]
;
_space_group_IT_number 14
_symmetry_cell_setting monoclinic
_symmetry_space_group_name_Hall '-P 2yn'
_symmetry_space_group_name_H-M 'P 1 21/n 1'
_atom_sites_solution_hydrogens geom
_atom_sites_solution_primary direct
_atom_sites_solution_secondary difmap
_audit_creation_method SHELXL-97
_cell_angle_alpha 90.00
_cell_angle_beta 100.869(2)
_cell_angle_gamma 90.00
_cell_formula_units_Z 2
_cell_length_a 13.1725(4)
_cell_length_b 14.6121(4)
_cell_length_c 14.1139(4)
_cell_measurement_reflns_used 29450
_cell_measurement_temperature 150(2)
_cell_measurement_theta_max 27.485
_cell_measurement_theta_min 2.910
_cell_volume 2667.88(13)
_computing_cell_refinement 'SCALEPACK (Otwinowski & Minor, 1997)'
_computing_data_collection 'COLLECT (Nonius, 2000)'
_computing_data_reduction 'DENZO (Otwinowski & Minor, 1997) and SCALEPACK'
_computing_molecular_graphics 'ORTEP-3 (Farrugia, 1997)'
_computing_publication_material 'SHELXL97 (Sheldrick, 2008)'
_computing_structure_refinement 'SHELXL97 (Sheldrick, 2008)'
_computing_structure_solution 'SIR97 (Altomare <i>et al.</i>, 1999)'
_diffrn_ambient_temperature 150(2)
_diffrn_measured_fraction_theta_full 0.996
_diffrn_measured_fraction_theta_max 0.996
_diffrn_measurement_device_type 'Nonius KappaCCD'
_diffrn_measurement_method '293 2.0 degree images with \f and \w scans'
_diffrn_radiation_monochromator graphite
_diffrn_radiation_source 'fine-focus sealed tube'
_diffrn_radiation_type MoK\a
_diffrn_radiation_wavelength 0.71073
_diffrn_reflns_av_R_equivalents 0.1263
_diffrn_reflns_av_sigmaI/netI 0.0808
_diffrn_reflns_limit_h_max 17
_diffrn_reflns_limit_h_min -17
_diffrn_reflns_limit_k_max 18
_diffrn_reflns_limit_k_min -18
_diffrn_reflns_limit_l_max 18
_diffrn_reflns_limit_l_min -18
_diffrn_reflns_number 48411
_diffrn_reflns_theta_full 27.50
_diffrn_reflns_theta_max 27.50
_diffrn_reflns_theta_min 4.13
_diffrn_standards_decay_% 0
_diffrn_standards_number 0
_exptl_absorpt_coefficient_mu 1.003
_exptl_absorpt_correction_T_max 0.8246
_exptl_absorpt_correction_T_min 0.8246
_exptl_absorpt_correction_type multi-scan
_exptl_absorpt_process_details '(SORTAV;Blessing, 1995)'
_exptl_crystal_colour colourless
_exptl_crystal_density_diffrn 1.507
_exptl_crystal_density_method 'not measured'
_exptl_crystal_description irregular
_exptl_crystal_F_000 1244
_exptl_crystal_size_max 0.2
_exptl_crystal_size_mid 0.2
_exptl_crystal_size_min 0.2
_refine_diff_density_max 0.535
_refine_diff_density_min -0.720
_refine_ls_extinction_method none
_refine_ls_goodness_of_fit_ref 1.009
_refine_ls_hydrogen_treatment mixed
_refine_ls_matrix_type full
_refine_ls_number_constraints 0
_refine_ls_number_parameters 341
_refine_ls_number_reflns 6114
_refine_ls_number_restraints 2
_refine_ls_restrained_S_all 1.009
_refine_ls_R_factor_all 0.0879
_refine_ls_R_factor_gt 0.0404
_refine_ls_shift/su_max 0.001
_refine_ls_shift/su_mean 0.000
_refine_ls_structure_factor_coef Fsqd
_refine_ls_weighting_details 'calc w=1/[\s^2^(Fo^2^)+(0.0335P)^2^+0.6086P] where P=(Fo^2^+2Fc^2^)/3'
_refine_ls_weighting_scheme calc
_refine_ls_wR_factor_gt 0.0703
_refine_ls_wR_factor_ref 0.0818
_reflns_number_gt 4069
_reflns_number_total 6114
_reflns_threshold_expression I>2\s(I)
_cod_data_source_file bh2310.cif
_cod_data_source_block I
_cod_original_sg_symbol_H-M 'P 21/n'
_cod_database_code 2228208
_cod_database_fobs_code 2228208

loop_
_symmetry_equiv_pos_as_xyz
'x, y, z'
'-x+1/2, y+1/2, -z+1/2'
'-x, -y, -z'
'x-1/2, -y-1/2, z-1/2'

loop_
_atom_site_type_symbol
_atom_site_label
_atom_site_fract_x
_atom_site_fract_y
_atom_site_fract_z
_atom_site_U_iso_or_equiv
_atom_site_adp_type
_atom_site_calc_flag
_atom_site_refinement_flags
_atom_site_occupancy
_atom_site_disorder_assembly
_atom_site_disorder_group
Sn Sn 0.208644(18) 0.515508(15) 0.133115(17) 0.02034(8) Uani d . 1 . .
O O1 0.27245(18) 0.37817(14) 0.16466(16) 0.0235(5) Uani d . 1 . .
O O2 0.35282(17) 0.53257(14) 0.24319(16) 0.0242(5) Uani d . 1 . .
O O3 0.47106(18) 0.45574(15) 0.34724(17) 0.0285(6) Uani d . 1 . .
O O4 0.38762(18) 0.29623(15) 0.26721(17) 0.0275(6) Uani d . 1 . .
O O5 0.09563(17) 0.41884(14) 0.04184(16) 0.0230(5) Uani d . 1 . .
O O6 0.06436(17) 0.60103(14) 0.04207(15) 0.0210(5) Uani d . 1 . .
O O7 0.2413(2) 0.67274(16) 0.18266(19) 0.0292(6) Uani d D 1 . .
H H7A 0.292(2) 0.669(3) 0.233(2) 0.052(14) Uiso d D 1 . .
H H7B 0.197(3) 0.712(3) 0.202(3) 0.074(16) Uiso d D 1 . .
N N -0.0015(2) 0.2042(2) -0.0277(2) 0.0214(6) Uani d . 1 . .
H H1A -0.019(3) 0.170(2) -0.076(3) 0.027(10) Uiso d . 1 . .
H H1B -0.027(3) 0.261(3) -0.044(3) 0.038(11) Uiso d . 1 . .
C C1 0.3500(3) 0.3702(2) 0.2332(2) 0.0216(8) Uani d . 1 . .
C C2 0.3979(3) 0.4602(2) 0.2795(2) 0.0211(7) Uani d . 1 . .
C C3 0.0088(3) 0.4480(2) -0.0001(2) 0.0196(7) Uani d . 1 . .
C C4 0.1110(3) 0.5052(2) 0.2372(2) 0.0225(7) Uani d . 1 . .
C C5 0.0459(3) 0.5767(2) 0.2523(3) 0.0277(8) Uani d . 1 . .
H H5 0.0467 0.6321 0.2172 0.033 Uiso calc R 1 . .
C C6 -0.0202(3) 0.5686(3) 0.3177(3) 0.0331(9) Uani d . 1 . .
H H6 -0.0632 0.6185 0.3277 0.040 Uiso calc R 1 . .
C C7 -0.0237(3) 0.4886(3) 0.3681(3) 0.0356(9) Uani d . 1 . .
H H7 -0.0690 0.4828 0.4127 0.043 Uiso calc R 1 . .
C C8 0.0399(3) 0.4162(3) 0.3531(3) 0.0359(9) Uani d . 1 . .
H H8 0.0380 0.3607 0.3880 0.043 Uiso calc R 1 . .
C C9 0.1059(3) 0.4239(2) 0.2882(3) 0.0295(8) Uani d . 1 . .
H H9 0.1482 0.3735 0.2781 0.035 Uiso calc R 1 . .
C C10 0.2855(3) 0.5464(2) 0.0178(3) 0.0276(8) Uani d . 1 . .
C C11 0.3816(3) 0.5881(3) 0.0352(3) 0.0453(11) Uani d . 1 . .
H H11 0.4136 0.6027 0.0995 0.054 Uiso calc R 1 . .
C C12 0.4320(4) 0.6091(4) -0.0408(4) 0.0664(15) Uani d . 1 . .
H H12 0.4979 0.6378 -0.0276 0.080 Uiso calc R 1 . .
C C13 0.3872(4) 0.5888(3) -0.1337(3) 0.0533(13) Uani d . 1 . .
H H13 0.4220 0.6032 -0.1850 0.064 Uiso calc R 1 . .
C C14 0.2922(4) 0.5477(3) -0.1528(3) 0.0485(11) Uani d . 1 . .
H H14 0.2609 0.5336 -0.2174 0.058 Uiso calc R 1 . .
C C15 0.2416(3) 0.5266(3) -0.0778(3) 0.0377(9) Uani d . 1 . .
H H15 0.1756 0.4981 -0.0919 0.045 Uiso calc R 1 . .
C C16 0.1143(2) 0.2108(2) -0.0052(2) 0.0218(7) Uani d . 1 . .
H H16 0.1344 0.2502 0.0533 0.026 Uiso calc R 1 . .
C C17 0.1521(3) 0.2565(2) -0.0890(2) 0.0256(8) Uani d . 1 . .
H H17A 0.1338 0.2183 -0.1476 0.031 Uiso calc R 1 . .
H H17B 0.1180 0.3168 -0.1024 0.031 Uiso calc R 1 . .
C C18 0.2684(3) 0.2693(2) -0.0643(3) 0.0308(9) Uani d . 1 . .
H H18A 0.2863 0.3099 -0.0075 0.037 Uiso calc R 1 . .
H H18B 0.2927 0.2986 -0.1192 0.037 Uiso calc R 1 . .
C C19 0.3215(3) 0.1774(3) -0.0425(3) 0.0355(9) Uani d . 1 . .
H H19A 0.3969 0.1869 -0.0231 0.043 Uiso calc R 1 . .
H H19B 0.3092 0.1392 -0.1015 0.043 Uiso calc R 1 . .
C C20 0.2811(3) 0.1276(3) 0.0380(3) 0.0327(9) Uani d . 1 . .
H H20A 0.3134 0.0663 0.0471 0.039 Uiso calc R 1 . .
H H20B 0.3018 0.1621 0.0990 0.039 Uiso calc R 1 . .
C C21 0.1647(3) 0.1171(2) 0.0165(3) 0.0270(8) Uani d . 1 . .
H H21A 0.1413 0.0894 0.0727 0.032 Uiso calc R 1 . .
H H21B 0.1439 0.0761 -0.0396 0.032 Uiso calc R 1 . .
C C22 -0.0561(3) 0.1646(2) 0.0476(2) 0.0234(8) Uani d . 1 . .
H H22 -0.0323 0.1001 0.0613 0.028 Uiso calc R 1 . .
C C23 -0.1710(3) 0.1642(3) 0.0064(3) 0.0332(9) Uani d . 1 . .
H H23A -0.1847 0.1254 -0.0521 0.040 Uiso calc R 1 . .
H H23B -0.1942 0.2272 -0.0123 0.040 Uiso calc R 1 . .
C C24 -0.2322(3) 0.1273(3) 0.0812(3) 0.0368(10) Uani d . 1 . .
H H24A -0.3071 0.1303 0.0542 0.044 Uiso calc R 1 . .
H H24B -0.2137 0.0623 0.0953 0.044 Uiso calc R 1 . .
C C25 -0.2087(3) 0.1823(3) 0.1736(3) 0.0371(9) Uani d . 1 . .
H H25A -0.2462 0.1557 0.2216 0.045 Uiso calc R 1 . .
H H25B -0.2330 0.2461 0.1607 0.045 Uiso calc R 1 . .
C C26 -0.0935(3) 0.1823(3) 0.2141(3) 0.0402(10) Uani d . 1 . .
H H26A -0.0706 0.1190 0.2321 0.048 Uiso calc R 1 . .
H H26B -0.0795 0.2203 0.2732 0.048 Uiso calc R 1 . .
C C27 -0.0316(3) 0.2196(3) 0.1407(2) 0.0324(9) Uani d . 1 . .
H H27A -0.0494 0.2848 0.1271 0.039 Uiso calc R 1 . .
H H27B 0.0433 0.2158 0.1678 0.039 Uiso calc R 1 . .

loop_
_atom_site_aniso_label
_atom_site_aniso_U_11
_atom_site_aniso_U_22
_atom_site_aniso_U_33
_atom_site_aniso_U_12
_atom_site_aniso_U_13
_atom_site_aniso_U_23
Sn 0.01965(13) 0.01890(12) 0.02124(13) 0.00066(11) 0.00070(8) 0.00046(11)
O1 0.0233(14) 0.0203(12) 0.0240(13) 0.0026(10) -0.0033(11) -0.0020(10)
O2 0.0238(13) 0.0161(13) 0.0292(13) 0.0016(9) -0.0043(10) 0.0021(10)
O3 0.0284(14) 0.0251(13) 0.0266(14) -0.0012(10) -0.0089(11) 0.0018(10)
O4 0.0286(14) 0.0193(13) 0.0314(14) 0.0034(10) -0.0025(11) 0.0037(10)
O5 0.0225(13) 0.0177(12) 0.0262(13) 0.0014(10) -0.0020(11) -0.0027(10)
O6 0.0217(13) 0.0192(12) 0.0201(12) 0.0006(10) -0.0009(10) -0.0002(10)
O7 0.0260(16) 0.0237(14) 0.0353(16) 0.0013(11) -0.0007(13) -0.0018(12)
N 0.0246(17) 0.0186(17) 0.0208(17) -0.0001(12) 0.0042(14) -0.0004(14)
C1 0.021(2) 0.0227(19) 0.0225(19) 0.0008(14) 0.0082(16) -0.0007(15)
C2 0.0206(19) 0.0233(19) 0.0203(18) -0.0011(14) 0.0060(15) -0.0010(14)
C3 0.023(2) 0.0193(17) 0.0166(16) 0.0008(14) 0.0031(14) -0.0021(13)
C4 0.0218(17) 0.027(2) 0.0175(17) -0.0008(14) -0.0009(13) -0.0022(14)
C5 0.024(2) 0.029(2) 0.028(2) 0.0001(15) -0.0010(16) 0.0000(15)
C6 0.021(2) 0.045(2) 0.033(2) -0.0008(17) 0.0036(17) -0.0033(18)
C7 0.029(2) 0.048(2) 0.032(2) -0.0127(18) 0.0105(17) -0.0046(19)
C8 0.036(2) 0.038(2) 0.034(2) -0.0119(18) 0.0066(19) 0.0024(18)
C9 0.031(2) 0.027(2) 0.031(2) -0.0032(16) 0.0058(17) -0.0017(16)
C10 0.029(2) 0.0265(19) 0.029(2) 0.0055(15) 0.0077(16) 0.0054(15)
C11 0.030(2) 0.070(3) 0.036(2) -0.007(2) 0.0053(19) 0.008(2)
C12 0.033(3) 0.105(4) 0.065(4) -0.011(3) 0.017(3) 0.019(3)
C13 0.050(3) 0.072(3) 0.045(3) 0.015(2) 0.028(2) 0.016(2)
C14 0.069(3) 0.048(3) 0.031(2) 0.004(2) 0.015(2) 0.0013(19)
C15 0.048(3) 0.035(2) 0.033(2) -0.0038(18) 0.0124(19) -0.0001(18)
C16 0.0198(19) 0.0236(18) 0.0212(18) 0.0027(14) 0.0020(15) 0.0001(14)
C17 0.029(2) 0.0263(19) 0.0211(19) 0.0022(15) 0.0042(16) 0.0009(15)
C18 0.026(2) 0.040(2) 0.028(2) 0.0013(16) 0.0100(17) 0.0019(17)
C19 0.024(2) 0.045(2) 0.036(2) 0.0081(17) 0.0031(17) -0.0076(18)
C20 0.027(2) 0.035(2) 0.034(2) 0.0090(16) -0.0025(17) -0.0011(17)
C21 0.028(2) 0.0224(19) 0.029(2) 0.0033(15) 0.0002(16) -0.0016(15)
C22 0.027(2) 0.0194(18) 0.0237(19) 0.0025(14) 0.0054(16) 0.0037(14)
C23 0.030(2) 0.042(2) 0.028(2) -0.0047(17) 0.0056(17) -0.0043(17)
C24 0.026(2) 0.049(2) 0.037(2) -0.0064(18) 0.0085(18) -0.0029(19)
C25 0.032(2) 0.047(2) 0.035(2) -0.0018(18) 0.0132(18) -0.0056(19)
C26 0.038(3) 0.058(3) 0.026(2) -0.010(2) 0.0104(18) -0.0021(19)
C27 0.030(2) 0.043(2) 0.023(2) -0.0064(17) 0.0038(17) -0.0043(17)

loop_
_atom_type_symbol
_atom_type_description
_atom_type_scat_dispersion_real
_atom_type_scat_dispersion_imag
_atom_type_scat_source
C C 0.0033 0.0016 'International Tables Vol C Tables 4.2.6.8 and 6.1.1.4'
H H 0.0000 0.0000 'International Tables Vol C Tables 4.2.6.8 and 6.1.1.4'
O O 0.0106 0.0060 'International Tables Vol C Tables 4.2.6.8 and 6.1.1.4'
N N 0.0061 0.0033 'International Tables Vol C Tables 4.2.6.8 and 6.1.1.4'
Sn Sn -0.6537 1.4246 'International Tables Vol C Tables 4.2.6.8 and 6.1.1.4'

loop_
_geom_angle_atom_site_label_1
_geom_angle_atom_site_label_2
_geom_angle_atom_site_label_3
_geom_angle_site_symmetry_1
_geom_angle_site_symmetry_3
_geom_angle
_geom_angle_publ_flag
C10 Sn C4 . . 168.75(13) ?
C10 Sn O1 . . 97.50(11) ?
C4 Sn O1 . . 93.06(10) ?
C10 Sn O2 . . 92.53(12) ?
C4 Sn O2 . . 94.18(11) ?
O1 Sn O2 . . 73.55(8) ?
C10 Sn O5 . . 93.06(12) ?
C4 Sn O5 . . 86.04(10) ?
O1 Sn O5 . . 74.35(8) ?
O2 Sn O5 . . 147.87(8) ?
C10 Sn O7 . . 86.30(11) ?
C4 Sn O7 . . 88.01(10) ?
O1 Sn O7 . . 140.57(9) ?
O2 Sn O7 . . 67.06(8) ?
O5 Sn O7 . . 144.90(8) ?
C10 Sn O6 . . 85.62(11) ?
C4 Sn O6 . . 83.54(10) ?
O1 Sn O6 . . 144.21(8) ?
O2 Sn O6 . . 142.15(7) ?
O5 Sn O6 . . 69.87(8) ?
O7 Sn O6 . . 75.09(8) ?
C1 O1 Sn . . 117.4(2) ?
C2 O2 Sn . . 117.3(2) ?
C3 O5 Sn . . 119.8(2) ?
C3 O6 Sn 3_565 . 114.2(2) ?
Sn O7 H7A . . 104(3) ?
Sn O7 H7B . . 127(3) ?
H7A O7 H7B . . 103(4) ?
C16 N C22 . . 118.5(3) ?
C16 N H1A . . 108(2) ?
C22 N H1A . . 105(2) ?
C16 N H1B . . 108(2) ?
C22 N H1B . . 109(2) ?
H1A N H1B . . 108(3) ?
O4 C1 O1 . . 125.1(3) ?
O4 C1 C2 . . 118.2(3) ?
O1 C1 C2 . . 116.6(3) ?
O3 C2 O2 . . 126.6(3) ?
O3 C2 C1 . . 118.9(3) ?
O2 C2 C1 . . 114.4(3) ?
O6 C3 O5 3_565 . 125.2(3) ?
O6 C3 C3 3_565 3_565 117.5(4) ?
O5 C3 C3 . 3_565 117.2(4) ?
C5 C4 C9 . . 117.9(3) ?
C5 C4 Sn . . 121.4(2) ?
C9 C4 Sn . . 120.6(2) ?
C6 C5 C4 . . 121.3(3) ?
C6 C5 H5 . . 119.4 ?
C4 C5 H5 . . 119.4 ?
C7 C6 C5 . . 120.2(3) ?
C7 C6 H6 . . 119.9 ?
C5 C6 H6 . . 119.9 ?
C6 C7 C8 . . 119.4(3) ?
C6 C7 H7 . . 120.3 ?
C8 C7 H7 . . 120.3 ?
C9 C8 C7 . . 120.7(3) ?
C9 C8 H8 . . 119.7 ?
C7 C8 H8 . . 119.7 ?
C8 C9 C4 . . 120.6(3) ?
C8 C9 H9 . . 119.7 ?
C4 C9 H9 . . 119.7 ?
C11 C10 C15 . . 117.5(3) ?
C11 C10 Sn . . 120.6(3) ?
C15 C10 Sn . . 121.9(3) ?
C10 C11 C12 . . 120.7(4) ?
C10 C11 H11 . . 119.6 ?
C12 C11 H11 . . 119.6 ?
C13 C12 C11 . . 120.5(4) ?
C13 C12 H12 . . 119.7 ?
C11 C12 H12 . . 119.7 ?
C12 C13 C14 . . 119.8(4) ?
C12 C13 H13 . . 120.1 ?
C14 C13 H13 . . 120.1 ?
C13 C14 C15 . . 120.0(4) ?
C13 C14 H14 . . 120.0 ?
C15 C14 H14 . . 120.0 ?
C14 C15 C10 . . 121.4(4) ?
C14 C15 H15 . . 119.3 ?
C10 C15 H15 . . 119.3 ?
N C16 C17 . . 109.4(3) ?
N C16 C21 . . 111.8(3) ?
C17 C16 C21 . . 110.9(3) ?
N C16 H16 . . 108.2 ?
C17 C16 H16 . . 108.2 ?
C21 C16 H16 . . 108.2 ?
C18 C17 C16 . . 109.9(3) ?
C18 C17 H17A . . 109.7 ?
C16 C17 H17A . . 109.7 ?
C18 C17 H17B . . 109.7 ?
C16 C17 H17B . . 109.7 ?
H17A C17 H17B . . 108.2 ?
C17 C18 C19 . . 110.2(3) ?
C17 C18 H18A . . 109.6 ?
C19 C18 H18A . . 109.6 ?
C17 C18 H18B . . 109.6 ?
C19 C18 H18B . . 109.6 ?
H18A C18 H18B . . 108.1 ?
C18 C19 C20 . . 111.1(3) ?
C18 C19 H19A . . 109.4 ?
C20 C19 H19A . . 109.4 ?
C18 C19 H19B . . 109.4 ?
C20 C19 H19B . . 109.4 ?
H19A C19 H19B . . 108.0 ?
C21 C20 C19 . . 112.4(3) ?
C21 C20 H20A . . 109.1 ?
C19 C20 H20A . . 109.1 ?
C21 C20 H20B . . 109.1 ?
C19 C20 H20B . . 109.1 ?
H20A C20 H20B . . 107.9 ?
C20 C21 C16 . . 109.6(3) ?
C20 C21 H21A . . 109.8 ?
C16 C21 H21A . . 109.8 ?
C20 C21 H21B . . 109.8 ?
C16 C21 H21B . . 109.8 ?
H21A C21 H21B . . 108.2 ?
N C22 C23 . . 107.8(3) ?
N C22 C27 . . 110.8(3) ?
C23 C22 C27 . . 111.5(3) ?
N C22 H22 . . 108.9 ?
C23 C22 H22 . . 108.9 ?
C27 C22 H22 . . 108.9 ?
C22 C23 C24 . . 110.6(3) ?
C22 C23 H23A . . 109.5 ?
C24 C23 H23A . . 109.5 ?
C22 C23 H23B . . 109.5 ?
C24 C23 H23B . . 109.5 ?
H23A C23 H23B . . 108.1 ?
C25 C24 C23 . . 110.9(3) ?
C25 C24 H24A . . 109.5 ?
C23 C24 H24A . . 109.5 ?
C25 C24 H24B . . 109.5 ?
C23 C24 H24B . . 109.5 ?
H24A C24 H24B . . 108.1 ?
C24 C25 C26 . . 110.5(3) ?
C24 C25 H25A . . 109.5 ?
C26 C25 H25A . . 109.5 ?
C24 C25 H25B . . 109.5 ?
C26 C25 H25B . . 109.5 ?
H25A C25 H25B . . 108.1 ?
C25 C26 C27 . . 111.5(3) ?
C25 C26 H26A . . 109.3 ?
C27 C26 H26A . . 109.3 ?
C25 C26 H26B . . 109.3 ?
C27 C26 H26B . . 109.3 ?
H26A C26 H26B . . 108.0 ?
C22 C27 C26 . . 110.0(3) ?
C22 C27 H27A . . 109.7 ?
C26 C27 H27A . . 109.7 ?
C22 C27 H27B . . 109.7 ?
C26 C27 H27B . . 109.7 ?
H27A C27 H27B . . 108.2 ?

loop_
_geom_bond_atom_site_label_1
_geom_bond_atom_site_label_2
_geom_bond_site_symmetry_2
_geom_bond_distance
_geom_bond_publ_flag
Sn C10 . 2.121(3) ?
Sn C4 . 2.132(3) ?
Sn O1 . 2.189(2) ?
Sn O2 . 2.229(2) ?
Sn O5 . 2.269(2) ?
Sn O7 . 2.416(2) ?
Sn O6 . 2.430(2) ?
O1 C1 . 1.273(4) ?
O2 C2 . 1.273(4) ?
O3 C2 . 1.225(4) ?
O4 C1 . 1.247(4) ?
O5 C3 . 1.259(4) ?
O6 C3 3_565 1.256(4) ?
O7 H7A . 0.886(19) ?
O7 H7B . 0.896(19) ?
N C16 . 1.500(4) ?
N C22 . 1.507(4) ?
N H1A . 0.85(4) ?
N H1B . 0.91(4) ?
C1 C2 . 1.548(5) ?
C3 O6 3_565 1.256(4) ?
C3 C3 3_565 1.537(7) ?
C4 C5 . 1.394(5) ?
C4 C9 . 1.397(5) ?
C5 C6 . 1.389(5) ?
C5 H5 . 0.9500 ?
C6 C7 . 1.373(5) ?
C6 H6 . 0.9500 ?
C7 C8 . 1.390(5) ?
C7 H7 . 0.9500 ?
C8 C9 . 1.382(5) ?
C8 H8 . 0.9500 ?
C9 H9 . 0.9500 ?
C10 C11 . 1.385(5) ?
C10 C15 . 1.394(5) ?
C11 C12 . 1.398(6) ?
C11 H11 . 0.9500 ?
C12 C13 . 1.366(7) ?
C12 H12 . 0.9500 ?
C13 C14 . 1.368(6) ?
C13 H13 . 0.9500 ?
C14 C15 . 1.388(5) ?
C14 H14 . 0.9500 ?
C15 H15 . 0.9500 ?
C16 C17 . 1.522(4) ?
C16 C21 . 1.527(4) ?
C16 H16 . 1.0000 ?
C17 C18 . 1.517(5) ?
C17 H17A . 0.9900 ?
C17 H17B . 0.9900 ?
C18 C19 . 1.518(5) ?
C18 H18A . 0.9900 ?
C18 H18B . 0.9900 ?
C19 C20 . 1.527(5) ?
C19 H19A . 0.9900 ?
C19 H19B . 0.9900 ?
C20 C21 . 1.514(5) ?
C20 H20A . 0.9900 ?
C20 H20B . 0.9900 ?
C21 H21A . 0.9900 ?
C21 H21B . 0.9900 ?
C22 C23 . 1.516(5) ?
C22 C27 . 1.522(5) ?
C22 H22 . 1.0000 ?
C23 C24 . 1.540(5) ?
C23 H23A . 0.9900 ?
C23 H23B . 0.9900 ?
C24 C25 . 1.514(5) ?
C24 H24A . 0.9900 ?
C24 H24B . 0.9900 ?
C25 C26 . 1.518(5) ?
C25 H25A . 0.9900 ?
C25 H25B . 0.9900 ?
C26 C27 . 1.534(5) ?
C26 H26A . 0.9900 ?
C26 H26B . 0.9900 ?
C27 H27A . 0.9900 ?
C27 H27B . 0.9900 ?

loop_
_geom_hbond_atom_site_label_D
_geom_hbond_atom_site_label_H
_geom_hbond_atom_site_label_A
_geom_hbond_site_symmetry_A
_geom_hbond_distance_DH
_geom_hbond_distance_HA
_geom_hbond_distance_DA
_geom_hbond_angle_DHA
O7 H7B O4 2 0.90(4) 1.77(4) 2.663(3) 175(4)
N H1A O3 4_565 0.84(4) 2.12(3) 2.910(4) 155(3)
N H1A O4 4_565 0.84(4) 2.37(4) 2.986(4) 130(3)
N H1B O6 3_565 0.91(4) 2.08(4) 2.960(4) 164(4)
